data_7207391
loop_
_publ_author_name
'Cui, Jiehu'
'Huang, Liangfang'
'Lu, Zhenzhong'
'Li, Yizhi'
'Guo, Zijian'
'Zheng, Hegen'

_publ_section_title
;
 Synthesis and properties of five unexpected copper complexes with
 ring-cleavage of 3,6-di-2-pyridyl-1,2,4,5--tetrazine by one pot in situ
 hydrothermal reaction
;
_journal_issue 6
_journal_name_full CrystEngComm
_journal_page_first 2258
_journal_paper_doi 10.1039/c2ce05785a
_journal_volume 14
_journal_year 2012
_chemical_formula_moiety 'C14 H8 Cu2 N6 O'
_chemical_formula_sum 'C14 H8 Cu2 N6 O'
_chemical_formula_weight 403.34
_chemical_name_systematic
;
?
;
_space_group_IT_number 15
_symmetry_cell_setting monoclinic
_symmetry_space_group_name_Hall '-C 2yc'
_symmetry_space_group_name_H-M 'C 1 2/c 1'
_atom_sites_solution_hydrogens geom
_atom_sites_solution_primary direct
_atom_sites_solution_secondary difmap
_audit_creation_method SHELXL-97
_cell_angle_alpha 90.00
_cell_angle_beta 109.733(4)
_cell_angle_gamma 90.00
_cell_formula_units_Z 4
_cell_length_a 9.763(2)
_cell_length_b 15.902(4)
_cell_length_c 9.503(2)
_cell_measurement_reflns_used 1233
_cell_measurement_temperature 293(2)
_cell_measurement_theta_max 26.6665
_cell_measurement_theta_min 2.56
_cell_volume 1388.7(5)
_computing_cell_refinement 'SMART (Bruker, 2000)'
_computing_data_collection 'SMART (Bruker, 2000)'
_computing_data_reduction 'SMART (Bruker, 2000)'
_computing_molecular_graphics SHELXTL
_computing_publication_material SHELXTL
_computing_structure_refinement 'SHELXL-97 (Sheldrick, 1997)'
_computing_structure_solution 'SHELXS-97 (Sheldrick, 1990)'
_diffrn_ambient_temperature 293(2)
_diffrn_measured_fraction_theta_full 0.998
_diffrn_measured_fraction_theta_max 0.998
_diffrn_measurement_device_type 'CCD area detector'
_diffrn_measurement_method 'phi and omega scans'
_diffrn_radiation_monochromator graphite
_diffrn_radiation_source 'fine-focus sealed tube'
_diffrn_radiation_type MoK\a
_diffrn_radiation_wavelength 0.71073
_diffrn_reflns_av_R_equivalents 0.0481
_diffrn_reflns_av_sigmaI/netI 0.0483
_diffrn_reflns_limit_h_max 11
_diffrn_reflns_limit_h_min -11
_diffrn_reflns_limit_k_max 18
_diffrn_reflns_limit_k_min -17
_diffrn_reflns_limit_l_max 11
_diffrn_reflns_limit_l_min -11
_diffrn_reflns_number 3416
_diffrn_reflns_theta_full 25.00
_diffrn_reflns_theta_max 25.00
_diffrn_reflns_theta_min 2.56
_exptl_absorpt_coefficient_mu 3.075
_exptl_absorpt_correction_T_max 0.524
_exptl_absorpt_correction_T_min 0.413
_exptl_absorpt_correction_type multi-scan
_exptl_absorpt_process_details 'SADABS; Bruker, 2000'
_exptl_crystal_colour red
_exptl_crystal_density_diffrn 1.929
_exptl_crystal_density_method 'not measured'
_exptl_crystal_description block
_exptl_crystal_F_000 800
_exptl_crystal_size_max 0.30
_exptl_crystal_size_mid 0.26
_exptl_crystal_size_min 0.21
_refine_diff_density_max 1.052
_refine_diff_density_min -0.370
_refine_diff_density_rms 0.075
_refine_ls_extinction_method none
_refine_ls_goodness_of_fit_ref 1.018
_refine_ls_hydrogen_treatment constr
_refine_ls_matrix_type full
_refine_ls_number_parameters 99
_refine_ls_number_reflns 1227
_refine_ls_number_restraints 5
_refine_ls_restrained_S_all 1.040
_refine_ls_R_factor_all 0.0457
_refine_ls_R_factor_gt 0.0346
_refine_ls_shift/su_max 0.000
_refine_ls_shift/su_mean 0.000
_refine_ls_structure_factor_coef Fsqd
_refine_ls_weighting_details 'calc w=1/[\s^2^(Fo^2^)+(0.0357P)^2^+0.0000P] where P=(Fo^2^+2Fc^2^)/3'
_refine_ls_weighting_scheme calc
_refine_ls_wR_factor_gt 0.0785
_refine_ls_wR_factor_ref 0.0807
_reflns_number_gt 931
_reflns_number_total 1227
_reflns_threshold_expression >2sigma(I)
_cod_data_source_file c2ce05785a.txt
_cod_data_source_block cui
_cod_original_cell_volume 1388.7(6)
_cod_original_sg_symbol_Hall -C2yc
_cod_original_sg_symbol_H-M 'C2/c '
_cod_database_code 7207391

loop_
_symmetry_equiv_pos_as_xyz
'x, y, z'
'-x, y, -z+1/2'
'x+1/2, y+1/2, z'
'-x+1/2, y+1/2, -z+1/2'
'-x, -y, -z'
'x, -y, z-1/2'
'-x+1/2, -y+1/2, -z'
'x+1/2, -y+1/2, z-1/2'

loop_
_atom_site_label
_atom_site_type_symbol
_atom_site_fract_x
_atom_site_fract_y
_atom_site_fract_z
_atom_site_U_iso_or_equiv
_atom_site_adp_type
_atom_site_occupancy
_atom_site_symmetry_multiplicity
_atom_site_calc_flag
_atom_site_refinement_flags
C1 C 1.0015(4) 0.7985(2) 0.9215(4) 0.0331(9) Uani 1 1 d .
H1 H 1.0752 0.8385 0.9494 0.040 Uiso 1 1 calc R
C2 C 1.0408(4) 0.7152(2) 0.9358(4) 0.0350(9) Uani 1 1 d .
H2 H 1.1383 0.6998 0.9738 0.042 Uiso 1 1 calc R
C3 C 0.9346(4) 0.6551(2) 0.8936(4) 0.0363(9) Uani 1 1 d .
H3 H 0.9586 0.5983 0.9013 0.044 Uiso 1 1 calc R
C4 C 0.7912(4) 0.6804(2) 0.8394(4) 0.0319(8) Uani 1 1 d .
H4 H 0.7164 0.6412 0.8089 0.038 Uiso 1 1 calc R
C5 C 0.7618(4) 0.7644(2) 0.8316(3) 0.0269(8) Uani 1 1 d .
C6 C 0.6148(4) 0.7972(2) 0.7844(3) 0.0267(8) Uani 1 1 d .
C7 C 0.7950(4) 0.9961(2) 0.5156(4) 0.0301(8) Uani 1 1 d U
Cu1 Cu 0.78832(6) 0.95874(3) 0.82925(5) 0.0460(2) Uani 1 1 d U
N1 N 0.8648(3) 0.82524(17) 0.8704(3) 0.0296(7) Uani 1 1 d .
N2 N 0.5762(3) 0.87519(19) 0.7726(3) 0.041 Uani 1 1 d U
N3 N 0.7944(4) 0.97944(19) 0.6318(3) 0.0439(8) Uani 1 1 d U
O1 O 0.5000 0.7441(2) 0.7500 0.0284(8) Uani 1 2 d S

loop_
_atom_site_aniso_label
_atom_site_aniso_U_11
_atom_site_aniso_U_22
_atom_site_aniso_U_33
_atom_site_aniso_U_23
_atom_site_aniso_U_13
_atom_site_aniso_U_12
C1 0.034(2) 0.038(2) 0.0288(19) 0.0008(17) 0.0132(17) -0.0080(17)
C2 0.035(2) 0.044(2) 0.0272(19) 0.0042(17) 0.0128(17) 0.0050(19)
C3 0.045(3) 0.032(2) 0.036(2) 0.0059(17) 0.0190(18) 0.0065(18)
C4 0.037(2) 0.028(2) 0.0319(19) 0.0008(16) 0.0134(17) -0.0035(17)
C5 0.035(2) 0.029(2) 0.0193(16) 0.0010(15) 0.0127(15) -0.0002(16)
C6 0.035(2) 0.026(2) 0.0205(17) -0.0007(14) 0.0111(15) -0.0030(16)
C7 0.048(2) 0.0211(19) 0.0240(15) 0.0017(14) 0.0158(17) 0.0080(17)
Cu1 0.0784(4) 0.0355(3) 0.0305(3) -0.0003(2) 0.0268(3) 0.0002(3)
N1 0.0337(18) 0.0321(18) 0.0245(15) 0.0013(13) 0.0116(13) -0.0019(14)
N2 0.046 0.039 0.032 -0.001 0.006 0.004
N3 0.065(2) 0.0326(19) 0.0391(16) 0.0024(14) 0.0245(17) 0.0080(15)
O1 0.031(2) 0.0256(19) 0.0301(18) 0.000 0.0130(15) 0.000

loop_
_atom_type_symbol
_atom_type_description
_atom_type_scat_dispersion_real
_atom_type_scat_dispersion_imag
_atom_type_scat_source
C C 0.0033 0.0016 'International Tables Vol C Tables 4.2.6.8 and 6.1.1.4'
H H 0.0000 0.0000 'International Tables Vol C Tables 4.2.6.8 and 6.1.1.4'
N N 0.0061 0.0033 'International Tables Vol C Tables 4.2.6.8 and 6.1.1.4'
O O 0.0106 0.0060 'International Tables Vol C Tables 4.2.6.8 and 6.1.1.4'
Cu Cu 0.3201 1.2651 'International Tables Vol C Tables 4.2.6.8 and 6.1.1.4'

loop_
_geom_angle_atom_site_label_1
_geom_angle_atom_site_label_2
_geom_angle_atom_site_label_3
_geom_angle
_geom_angle_site_symmetry_1
_geom_angle_site_symmetry_3
N1 C1 C2 124.0(3) . .
C3 C2 C1 119.1(3) . .
C2 C3 C4 118.6(4) . .
C5 C4 C3 118.4(3) . .
N1 C5 C4 124.2(3) . .
N1 C5 C6 113.2(3) . .
C4 C5 C6 122.6(3) . .
N2 C6 O1 112.6(3) . .
N2 C6 C5 127.1(3) . .
O1 C6 C5 120.2(3) . .
N3 C7 Cu1 170.9(3) . 6_575
C7 Cu1 N3 147.65(15) 6_576 .
C7 Cu1 N1 106.99(12) 6_576 .
N3 Cu1 N1 102.35(11) . .
C7 Cu1 N2 100.20(13) 6_576 .
N3 Cu1 N2 100.77(12) . .
N1 Cu1 N2 73.86(10) . .
C1 N1 C5 115.7(3) . .
C1 N1 Cu1 127.1(2) . .
C5 N1 Cu1 117.2(2) . .
C6 N2 N2 106.0(2) . 2_656
C6 N2 Cu1 108.2(2) . .
N2 N2 Cu1 145.78(7) 2_656 .
C7 N3 Cu1 176.1(3) . .
C6 O1 C6 102.7(4) . 2_656

loop_
_geom_bond_atom_site_label_1
_geom_bond_atom_site_label_2
_geom_bond_distance
_geom_bond_site_symmetry_2
C1 N1 1.327(4) .
C1 C2 1.373(5) .
C2 C3 1.367(5) .
C3 C4 1.379(5) .
C4 C5 1.363(5) .
C5 N1 1.353(4) .
C5 C6 1.449(5) .
C6 N2 1.289(4) .
C6 O1 1.353(4) .
C7 N3 1.137(4) .
C7 Cu1 1.892(3) 6_575
Cu1 C7 1.892(3) 6_576
Cu1 N3 1.926(3) .
Cu1 N1 2.241(3) .
Cu1 N2 2.365(3) .
N2 N2 1.402(6) 2_656
O1 C6 1.353(4) 2_656
